data_2205253
loop_
_publ_author_name
'Fan, Sai-Rong'
'Zhu, Long-Guan'
'Xiao, Hong-Ping'
'Ng, Seik Weng'

_publ_section_title Poly[[<i>cis</i>-diaqua(2,2'-bipyridine)copper(II)]-\m-3-carboxylato-4-hydroxybenzenesulfonato]
_journal_issue 3
_journal_name_full 'Acta Crystallographica Section E'
_journal_page_first m509
_journal_page_last m511
_journal_paper_doi 10.1107/S1600536805004022
_journal_volume 61
_journal_year 2005
_chemical_formula_iupac '[Cu (C7 H4 O6 S) (C10 H8 N2) (H2 O)2]'
_chemical_formula_moiety 'C17 H16 Cu N2 O8 S'
_chemical_formula_sum 'C17 H16 Cu N2 O8 S'
_chemical_formula_weight 471.92
_chemical_name_systematic
;
Poly[[cis-diaqua(2,2'-bipyridine)copper(II)]-\m-3-carboxylato-4-
hydroxybenzenesulfonato]
;
_space_group_IT_number 14
_symmetry_cell_setting monoclinic
_symmetry_space_group_name_Hall '-P 2yn'
_symmetry_space_group_name_H-M 'P 1 21/n 1'
_atom_sites_solution_hydrogens geom
_atom_sites_solution_primary direct
_atom_sites_solution_secondary difmap
_audit_creation_method SHELXL-97
_cell_angle_alpha 90.00
_cell_angle_beta 110.9400(10)
_cell_angle_gamma 90.00
_cell_formula_units_Z 4
_cell_length_a 14.2339(8)
_cell_length_b 7.7622(4)
_cell_length_c 17.8010(10)
_cell_measurement_reflns_used 4713
_cell_measurement_temperature 295(2)
_cell_measurement_theta_max 28.3
_cell_measurement_theta_min 2.3
_cell_volume 1836.87(17)
_computing_cell_refinement 'SAINT (Bruker, 2002)'
_computing_data_collection 'SMART (Bruker, 2002)'
_computing_data_reduction SAINT
_computing_molecular_graphics 'ORTEPIII (Burnett & Johnson, 1996)'
_computing_publication_material SHELXL97
_computing_structure_refinement 'SHELXL97 (Sheldrick, 1997)'
_computing_structure_solution 'SHELXS97 (Sheldrick, 1997)'
_diffrn_ambient_temperature 295(2)
_diffrn_measured_fraction_theta_full 0.983
_diffrn_measured_fraction_theta_max 0.983
_diffrn_measurement_device_type 'Bruker APEX area-detector'
_diffrn_measurement_method '\f and \w'
_diffrn_radiation_monochromator graphite
_diffrn_radiation_source 'fine-focus sealed tube'
_diffrn_radiation_type MoK\a
_diffrn_radiation_wavelength 0.71073
_diffrn_reflns_av_R_equivalents 0.024
_diffrn_reflns_av_sigmaI/netI 0.031
_diffrn_reflns_limit_h_max 18
_diffrn_reflns_limit_h_min -18
_diffrn_reflns_limit_k_max 10
_diffrn_reflns_limit_k_min -9
_diffrn_reflns_limit_l_max 14
_diffrn_reflns_limit_l_min -23
_diffrn_reflns_number 10938
_diffrn_reflns_theta_full 27.50
_diffrn_reflns_theta_max 27.5
_diffrn_reflns_theta_min 2.3
_diffrn_standards_decay_% 0
_diffrn_standards_interval_count 0
_diffrn_standards_interval_time 0
_diffrn_standards_number 0
_exptl_absorpt_coefficient_mu 1.354
_exptl_absorpt_correction_T_max 0.854
_exptl_absorpt_correction_T_min 0.703
_exptl_absorpt_correction_type multi-scan
_exptl_absorpt_process_details '(SADABS; Bruker, 2002)'
_exptl_crystal_colour Blue
_exptl_crystal_density_diffrn 1.707
_exptl_crystal_density_method 'not measured'
_exptl_crystal_description Block
_exptl_crystal_F_000 964
_exptl_crystal_size_max 0.28
_exptl_crystal_size_mid 0.26
_exptl_crystal_size_min 0.12
_refine_diff_density_max 0.632
_refine_diff_density_min -0.398
_refine_ls_extinction_method none
_refine_ls_goodness_of_fit_ref 1.197
_refine_ls_hydrogen_treatment mixed
_refine_ls_matrix_type full
_refine_ls_number_parameters 275
_refine_ls_number_reflns 4143
_refine_ls_number_restraints 6
_refine_ls_restrained_S_all 1.196
_refine_ls_R_factor_all 0.0566
_refine_ls_R_factor_gt 0.0518
_refine_ls_shift/su_max 0.001
_refine_ls_shift/su_mean 0.000
_refine_ls_structure_factor_coef Fsqd
_refine_ls_weighting_details 'calc w = 1/[\s^2^(Fo^2^)+(0.0379P)^2^+2.6968P] where P = (Fo^2^+2Fc^2^)/3'
_refine_ls_weighting_scheme calc
_refine_ls_wR_factor_gt 0.1100
_refine_ls_wR_factor_ref 0.1122
_reflns_number_gt 3855
_reflns_number_total 4143
_reflns_threshold_expression I>2\s(I)
_cod_data_source_file dn6199.cif
_cod_data_source_block I
_cod_depositor_comments
;
The following automatic conversions were performed:
'_symmetry_cell_setting' value 'Monoclinic' changed to 'monoclinic'
according to '/home/saulius/struct/CIF-dictionaries/cif_core.dic'
dictionary named 'cif_core.dic' version 2.4.1 from
2010-06-29.

'_exptl_absorpt_correction_type' value 'Multi-scan' changed
to 'multi-scan' according to
'/home/saulius/struct/CIF-dictionaries/cif_core.dic' dictionary named
'cif_core.dic' version 2.4.1 from 2010-06-29.

Automatic conversion script
Id: cif_fix_enum 1527 2010-12-29 10:47:43Z saulius 

The following automatic conversions were performed:

'_symmetry_cell_setting' value 'Monoclinic' changed to 'monoclinic'
according to /home/saulius/struct/CIF-dictionaries/cif_core.dic
dictionary named 'cif_core.dic' version 2.4.1 from
2010-06-29.

'_exptl_absorpt_correction_type' value 'Multi-scan'
changed to 'multi-scan' according to
/home/saulius/struct/CIF-dictionaries/cif_core.dic dictionary named
'cif_core.dic' version 2.4.1 from 2010-06-29.

Automatic conversion script
Id: cif_fix_values 1715 2011-07-08 13:25:40Z adriana 
;
_cod_original_sg_symbol_H-M 'P 21/n'
_cod_database_code 2205253
_cod_database_fobs_code 2205253

loop_
_symmetry_equiv_pos_as_xyz
'x, y, z'
'x+1/2, -y+1/2, z+1/2'
'-x, -y, -z'
'-x-1/2, y-1/2, -z-1/2'

loop_
_atom_site_label
_atom_site_fract_x
_atom_site_fract_y
_atom_site_fract_z
_atom_site_U_iso_or_equiv
_atom_site_adp_type
_atom_site_calc_flag
_atom_site_refinement_flags
_atom_site_occupancy
_atom_site_type_symbol
Cu1 0.41473(3) 0.43810(5) 0.67992(2) 0.02594(12) Uani d . 1 Cu
S1 0.79903(5) 0.47741(9) 1.14844(4) 0.02252(17) Uani d . 1 S
O1 0.84091(17) 0.3277(3) 1.19711(13) 0.0332(5) Uani d . 1 O
H1W1 0.298(3) 0.659(2) 0.699(2) 0.040 Uiso d D 1 H
H1W2 0.283(3) 0.503(4) 0.732(2) 0.040 Uiso d D 1 H
O2 0.76904(17) 0.6060(3) 1.19620(14) 0.0312(5) Uani d . 1 O
H2W1 0.477(2) 0.794(3) 0.669(2) 0.037 Uiso d D 1 H
H2W2 0.552(2) 0.711(4) 0.7302(13) 0.037 Uiso d D 1 H
O3 0.86249(17) 0.5509(3) 1.10858(14) 0.0381(6) Uani d . 1 O
O4 0.5985(2) 0.6006(4) 0.83827(15) 0.0504(7) Uani d . 1 O
O5 0.48314(18) 0.3947(3) 0.79452(13) 0.0366(6) Uani d . 1 O
O6 0.43908(19) 0.1997(3) 0.89597(15) 0.0418(6) Uani d . 1 O
H6 0.4286 0.2432 0.8517 0.063 Uiso calc R 1 H
O1W 0.3048(2) 0.5534(3) 0.70075(16) 0.0374(6) Uani d D 1 O
O2W 0.5126(2) 0.7034(4) 0.68134(16) 0.0492(7) Uani d D 1 O
N1 0.5126(2) 0.3111(4) 0.64346(17) 0.0330(6) Uani d . 1 N
N2 0.3418(2) 0.4546(4) 0.56064(16) 0.0297(6) Uani d . 1 N
C1 0.5980(3) 0.2396(6) 0.6905(3) 0.0512(10) Uani d . 1 C
H1 0.6175 0.2524 0.7459 0.061 Uiso calc R 1 H
C2 0.6591(4) 0.1463(7) 0.6598(3) 0.0663(14) Uani d . 1 C
H2 0.7188 0.0975 0.6940 0.080 Uiso calc R 1 H
C3 0.6302(4) 0.1275(6) 0.5784(3) 0.0615(13) Uani d . 1 C
H3 0.6696 0.0637 0.5566 0.074 Uiso calc R 1 H
C4 0.5433(3) 0.2024(5) 0.5290(3) 0.0484(10) Uani d . 1 C
H4 0.5237 0.1923 0.4735 0.058 Uiso calc R 1 H
C5 0.4847(3) 0.2939(4) 0.5629(2) 0.0339(8) Uani d . 1 C
C6 0.3882(3) 0.3768(4) 0.5159(2) 0.0321(7) Uani d . 1 C
C7 0.3473(3) 0.3769(6) 0.4324(2) 0.0485(10) Uani d . 1 C
H7 0.3798 0.3221 0.4021 0.058 Uiso calc R 1 H
C8 0.2571(3) 0.4608(6) 0.3959(2) 0.0559(12) Uani d . 1 C
H8 0.2286 0.4640 0.3400 0.067 Uiso calc R 1 H
C9 0.2092(3) 0.5391(6) 0.4407(2) 0.0503(10) Uani d . 1 C
H9 0.1480 0.5949 0.4161 0.060 Uiso calc R 1 H
C10 0.2538(3) 0.5337(5) 0.5235(2) 0.0376(8) Uani d . 1 C
H10 0.2215 0.5867 0.5544 0.045 Uiso calc R 1 H
C11 0.6878(2) 0.4055(4) 1.07212(17) 0.0226(6) Uani d . 1 C
C12 0.6598(2) 0.4703(4) 0.99508(18) 0.0241(6) Uani d . 1 C
H12 0.6974 0.5585 0.9843 0.029 Uiso calc R 1 H
C13 0.5761(2) 0.4060(4) 0.93300(17) 0.0239(6) Uani d . 1 C
C14 0.5193(2) 0.2755(4) 0.95086(19) 0.0273(6) Uani d . 1 C
C15 0.5455(2) 0.2172(4) 1.02982(19) 0.0295(7) Uani d . 1 C
H15 0.5055 0.1353 1.0421 0.035 Uiso calc R 1 H
C16 0.6298(2) 0.2792(4) 1.08982(18) 0.0273(6) Uani d . 1 C
H16 0.6478 0.2367 1.1419 0.033 Uiso calc R 1 H
C17 0.5521(2) 0.4770(4) 0.84987(19) 0.0285(7) Uani d . 1 C

loop_
_atom_site_aniso_label
_atom_site_aniso_U_11
_atom_site_aniso_U_22
_atom_site_aniso_U_33
_atom_site_aniso_U_12
_atom_site_aniso_U_13
_atom_site_aniso_U_23
Cu1 0.0293(2) 0.0303(2) 0.01867(19) 0.00308(15) 0.00907(15) -0.00059(15)
S1 0.0235(4) 0.0244(4) 0.0182(3) -0.0007(3) 0.0058(3) -0.0005(3)
O1 0.0349(12) 0.0303(12) 0.0265(12) 0.0063(10) 0.0014(10) -0.0012(10)
O2 0.0404(13) 0.0233(11) 0.0307(12) -0.0025(9) 0.0136(10) -0.0042(9)
O3 0.0314(12) 0.0561(16) 0.0271(12) -0.0118(11) 0.0109(10) -0.0018(11)
O4 0.0543(17) 0.0612(18) 0.0249(12) -0.0283(14) 0.0012(12) 0.0110(12)
O5 0.0422(14) 0.0403(13) 0.0185(11) -0.0127(11) 0.0002(10) -0.0006(10)
O6 0.0397(14) 0.0434(14) 0.0307(13) -0.0179(11) -0.0018(11) 0.0066(11)
O1W 0.0554(16) 0.0252(12) 0.0456(15) 0.0100(11) 0.0351(13) 0.0075(11)
O2W 0.0594(19) 0.0525(17) 0.0351(14) 0.0176(14) 0.0161(14) 0.0080(13)
N1 0.0354(15) 0.0347(15) 0.0344(15) 0.0058(12) 0.0192(13) 0.0051(12)
N2 0.0340(15) 0.0338(14) 0.0231(13) -0.0035(12) 0.0126(12) 0.0008(11)
C1 0.048(2) 0.063(3) 0.046(2) 0.018(2) 0.0217(19) 0.013(2)
C2 0.056(3) 0.068(3) 0.087(4) 0.031(2) 0.041(3) 0.026(3)
C3 0.068(3) 0.056(3) 0.085(4) 0.013(2) 0.057(3) 0.002(3)
C4 0.061(3) 0.045(2) 0.056(3) -0.0074(19) 0.041(2) -0.0097(19)
C5 0.0424(19) 0.0317(17) 0.0369(19) -0.0076(15) 0.0254(16) -0.0027(14)
C6 0.0411(19) 0.0336(17) 0.0263(16) -0.0126(15) 0.0178(15) -0.0045(14)
C7 0.062(3) 0.058(2) 0.0311(19) -0.013(2) 0.0238(19) -0.0107(18)
C8 0.063(3) 0.071(3) 0.0244(18) -0.019(2) 0.0043(19) 0.000(2)
C9 0.042(2) 0.064(3) 0.034(2) -0.0045(19) 0.0002(17) 0.0100(19)
C10 0.0359(18) 0.043(2) 0.0327(18) 0.0013(15) 0.0108(15) 0.0067(16)
C11 0.0214(14) 0.0246(14) 0.0189(14) -0.0001(11) 0.0038(11) -0.0027(11)
C12 0.0238(14) 0.0254(15) 0.0223(14) -0.0019(12) 0.0072(12) 0.0019(12)
C13 0.0249(14) 0.0262(15) 0.0194(14) 0.0001(12) 0.0064(12) -0.0005(12)
C14 0.0235(15) 0.0261(15) 0.0286(16) -0.0011(12) 0.0048(13) -0.0008(13)
C15 0.0298(16) 0.0284(16) 0.0297(17) -0.0057(13) 0.0100(14) 0.0041(13)
C16 0.0294(16) 0.0307(16) 0.0204(14) 0.0008(13) 0.0073(13) 0.0051(13)
C17 0.0272(15) 0.0337(17) 0.0226(15) 0.0002(13) 0.0062(13) 0.0017(13)

loop_
_atom_type_symbol
_atom_type_description
_atom_type_scat_dispersion_real
_atom_type_scat_dispersion_imag
_atom_type_scat_source
C C 0.0033 0.0016 'International Tables Vol C Tables 4.2.6.8 and 6.1.1.4'
H H 0.0000 0.0000 'International Tables Vol C Tables 4.2.6.8 and 6.1.1.4'
N N 0.0061 0.0033 'International Tables Vol C Tables 4.2.6.8 and 6.1.1.4'
O O 0.0106 0.0060 'International Tables Vol C Tables 4.2.6.8 and 6.1.1.4'
S S 0.1246 0.1234 'International Tables Vol C Tables 4.2.6.8 and 6.1.1.4'
Cu Cu 0.3201 1.2651 'International Tables Vol C Tables 4.2.6.8 and 6.1.1.4'

loop_
_geom_angle_atom_site_label_1
_geom_angle_atom_site_label_2
_geom_angle_atom_site_label_3
_geom_angle_site_symmetry_3
_geom_angle
O1W Cu1 O5 . 90.85(11)
O1W Cu1 N1 . 171.82(12)
O5 Cu1 N1 . 96.28(11)
O1W Cu1 N2 . 91.43(11)
O5 Cu1 N2 . 173.69(11)
N1 Cu1 N2 . 81.07(11)
O1W Cu1 O1 2_454 87.27(9)
O5 Cu1 O1 2_454 78.14(9)
N1 Cu1 O1 2_454 90.29(10)
N2 Cu1 O1 2_454 96.09(9)
O1 S1 O3 . 114.48(15)
O1 S1 O2 . 110.01(13)
O3 S1 O2 . 112.10(14)
O1 S1 C11 . 105.73(14)
O3 S1 C11 . 106.94(14)
O2 S1 C11 . 107.07(14)
S1 O1 Cu1 2 136.51(14)
C17 O5 Cu1 . 132.5(2)
C14 O6 H6 . 109.5
Cu1 O1W H1W1 . 123(2)
Cu1 O1W H1W2 . 115(3)
H1W1 O1W H1W2 . 116(3)
H2W1 O2W H2W2 . 109(3)
C1 N1 C5 . 118.9(3)
C1 N1 Cu1 . 126.2(3)
C5 N1 Cu1 . 114.8(2)
C10 N2 C6 . 119.0(3)
C10 N2 Cu1 . 126.2(2)
C6 N2 Cu1 . 114.8(2)
N1 C1 C2 . 122.2(4)
N1 C1 H1 . 118.9
C2 C1 H1 . 118.9
C3 C2 C1 . 118.7(4)
C3 C2 H2 . 120.6
C1 C2 H2 . 120.6
C4 C3 C2 . 119.8(4)
C4 C3 H3 . 120.1
C2 C3 H3 . 120.1
C3 C4 C5 . 119.1(4)
C3 C4 H4 . 120.5
C5 C4 H4 . 120.5
N1 C5 C4 . 121.2(4)
N1 C5 C6 . 114.8(3)
C4 C5 C6 . 124.0(3)
N2 C6 C7 . 121.7(3)
N2 C6 C5 . 114.5(3)
C7 C6 C5 . 123.8(3)
C8 C7 C6 . 118.0(4)
C8 C7 H7 . 121.0
C6 C7 H7 . 121.0
C9 C8 C7 . 120.7(4)
C9 C8 H8 . 119.6
C7 C8 H8 . 119.6
C8 C9 C10 . 118.4(4)
C8 C9 H9 . 120.8
C10 C9 H9 . 120.8
N2 C10 C9 . 122.2(4)
N2 C10 H10 . 118.9
C9 C10 H10 . 118.9
C12 C11 C16 . 119.9(3)
C12 C11 S1 . 120.7(2)
C16 C11 S1 . 119.4(2)
C11 C12 C13 . 121.2(3)
C11 C12 H12 . 119.4
C13 C12 H12 . 119.4
C12 C13 C14 . 118.5(3)
C12 C13 C17 . 118.6(3)
C14 C13 C17 . 122.9(3)
O6 C14 C15 . 116.3(3)
O6 C14 C13 . 124.1(3)
C15 C14 C13 . 119.7(3)
C16 C15 C14 . 120.9(3)
C16 C15 H15 . 119.5
C14 C15 H15 . 119.5
C15 C16 C11 . 119.7(3)
C15 C16 H16 . 120.2
C11 C16 H16 . 120.2
O4 C17 O5 . 124.8(3)
O4 C17 C13 . 120.6(3)
O5 C17 C13 . 114.6(3)

loop_
_geom_bond_atom_site_label_1
_geom_bond_atom_site_label_2
_geom_bond_site_symmetry_2
_geom_bond_distance
Cu1 O1W . 1.950(2)
Cu1 O5 . 1.950(2)
Cu1 N1 . 1.994(3)
Cu1 N2 . 2.007(3)
Cu1 O1 2_454 2.384(2)
S1 O1 . 1.445(2)
S1 O3 . 1.450(2)
S1 O2 . 1.470(2)
S1 C11 . 1.768(3)
O1 Cu1 2 2.384(2)
O4 C17 . 1.223(4)
O5 C17 . 1.285(4)
O6 C14 . 1.344(4)
O6 H6 . 0.8200
O1W H1W1 . 0.821(18)
O1W H1W2 . 0.83(4)
O2W H2W1 . 0.848(17)
O2W H2W2 . 0.852(18)
N1 C1 . 1.327(5)
N1 C5 . 1.350(4)
N2 C10 . 1.339(4)
N2 C6 . 1.346(4)
C1 C2 . 1.386(6)
C1 H1 . 0.9300
C2 C3 . 1.366(7)
C2 H2 . 0.9300
C3 C4 . 1.365(6)
C3 H3 . 0.9300
C4 C5 . 1.387(5)
C4 H4 . 0.9300
C5 C6 . 1.477(5)
C6 C7 . 1.389(5)
C7 C8 . 1.377(6)
C7 H7 . 0.9300
C8 C9 . 1.364(6)
C8 H8 . 0.9300
C9 C10 . 1.381(5)
C9 H9 . 0.9300
C10 H10 . 0.9300
C11 C12 . 1.379(4)
C11 C16 . 1.389(4)
C12 C13 . 1.396(4)
C12 H12 . 0.9300
C13 C14 . 1.402(4)
C13 C17 . 1.500(4)
C14 C15 . 1.395(4)
C15 C16 . 1.377(4)
C15 H15 . 0.9300
C16 H16 . 0.9300

loop_
_geom_hbond_atom_site_label_D
_geom_hbond_atom_site_label_H
_geom_hbond_atom_site_label_A
_geom_hbond_site_symmetry_A
_geom_hbond_distance_DH
_geom_hbond_distance_HA
_geom_hbond_distance_DA
_geom_hbond_angle_DHA
O1W H1W1 O2 2_464 0.821(18) 1.870(19) 2.688(3) 174(4)
O1W H1W2 O2 3_667 0.83(4) 1.89(4) 2.717(3) 178(4)
O2W H2W1 O3 2_464 0.848(17) 2.001(19) 2.810(4) 159(3)
O2W H2W2 O4 . 0.852(18) 1.99(2) 2.738(4) 146(3)
O6 H6 O5 . 0.82 1.89 2.599(3) 143
